data_4119389
loop_
_publ_author_name
'Helen T. Chifotides'
'Ian D. Giles'
'Kim R. Dunbar'

_publ_contact_author_address
;Department of Chemistry
Texas A&M University
College Station, TX 77842-3255, USA
;
_publ_contact_author_email dunbar@chem.tamu.edu
_publ_contact_author_fax +1(979)845-7177
_publ_contact_author_name 'Kim R. Dunbar'
_publ_contact_author_phone +1(979)845-5235
_publ_section_title
;
 Supramolecular Architectures with \p-Acidic
 3,6-Bis(2-pyridyl)-1,2,4,5-tetrazine Cavities: Role of Anion-\p
 Interactions in the Remarkable Stability of Fe(II) Metallacycles in
 Solution
;
_journal_name_full 'Journal of the American Chemical Society'
_journal_page_first 3039
_journal_page_last 3055
_journal_paper_doi 10.1021/ja3082473
_journal_volume 135
_journal_year 2013
_chemical_absolute_configuration unk
_chemical_formula_moiety 'Fe4 C64 H56 N32 8+, 8(B F4 1-)'
_chemical_formula_sum 'C64 H56 B8 F32 Fe4 N32'
_chemical_formula_weight 2191.29
_chemical_name_common 'Fe(II) Square with bptz and [BF4]-'
_chemical_name_systematic
;        
tetrakis(3,6-bis(Pyrid-2-yl)-1,2,4,5-tetrazine-N,N',N'',N''')-
octakis(acetonitrile-N)-tetrairon(II)-tetrafluoroborate clathrate 
heptakis(tetrafluoroborate)acetonitrile solvate
;
_chemical_properties_physical 'air-sensitive, moisture-sensitive'
_space_group_IT_number 2
_symmetry_cell_setting triclinic
_symmetry_Int_Tables_number 2
_symmetry_space_group_name_Hall '-P 1'
_symmetry_space_group_name_H-M 'P -1'
_atom_sites_solution_hydrogens geom
_atom_sites_solution_primary direct
_atom_sites_solution_secondary difmap
_audit_creation_method SHELXL-97
_cell_angle_alpha 85.364(3)
_cell_angle_beta 84.223(3)
_cell_angle_gamma 76.651(3)
_cell_formula_units_Z 2
_cell_length_a 14.678(3)
_cell_length_b 18.363(4)
_cell_length_c 20.780(5)
_cell_measurement_reflns_used 1025
_cell_measurement_temperature 110(2)
_cell_measurement_theta_max 18.75
_cell_measurement_theta_min 1.44
_cell_volume 5412(2)
_computing_cell_refinement 'APEX2 v2011.6-1 (Bruker AXS 2011)'
_computing_data_collection 'APEX2 v2011.6-1 (Bruker AXS 2011)'
_computing_data_reduction 'APEX2 v2011.6-1 (Bruker AXS 2011)'
_computing_molecular_graphics 'X-Seed (Barbour, 2001)'
_computing_publication_material 'SHELXL-97 (Sheldrick, 1997)'
_computing_structure_refinement 'SHELXL-97 (Sheldrick, 2008)'
_computing_structure_solution 'SHELXS-97 (Sheldrick, 2008)'
_diffrn_ambient_temperature 110(2)
_diffrn_detector_area_resol_mean 66
_diffrn_measured_fraction_theta_full 0.998
_diffrn_measured_fraction_theta_max 0.998
_diffrn_measurement_device_type
;
Bruker APEX2 CCD area-detector, SMART 3 circle goniometer'
;
_diffrn_measurement_method 'profile data from \w scans'
_diffrn_radiation_monochromator graphite
_diffrn_radiation_probe x-ray
_diffrn_radiation_type MoK\a
_diffrn_radiation_wavelength 0.71073
_diffrn_reflns_av_R_equivalents 0.0824
_diffrn_reflns_av_sigmaI/netI 0.1359
_diffrn_reflns_limit_h_max 17
_diffrn_reflns_limit_h_min -17
_diffrn_reflns_limit_k_max 21
_diffrn_reflns_limit_k_min -21
_diffrn_reflns_limit_l_max 24
_diffrn_reflns_limit_l_min -24
_diffrn_reflns_number 50883
_diffrn_reflns_theta_full 24.71
_diffrn_reflns_theta_max 24.71
_diffrn_reflns_theta_min 1.14
_diffrn_source 'fine-focus sealed tube'
_exptl_absorpt_coefficient_mu 0.630
_exptl_absorpt_correction_T_max 0.7455
_exptl_absorpt_correction_T_min 0.4747
_exptl_absorpt_correction_type multi-scan
_exptl_absorpt_process_details 'Bruker AXS Scale (Bruker 2011)'
_exptl_crystal_colour blue
_exptl_crystal_density_diffrn 1.345
_exptl_crystal_description needle
_exptl_crystal_F_000 2192
_exptl_crystal_recrystallization_method 'layered acetonitrile solution over toluene'
_exptl_crystal_size_max 0.26
_exptl_crystal_size_mid 0.11
_exptl_crystal_size_min 0.02
_platon_squeeze_details
;
;
_refine_diff_density_max 1.441
_refine_diff_density_min -0.466
_refine_diff_density_rms 0.118
_refine_ls_extinction_method none
_refine_ls_goodness_of_fit_ref 0.899
_refine_ls_hydrogen_treatment constr
_refine_ls_matrix_type full
_refine_ls_number_parameters 1306
_refine_ls_number_reflns 18430
_refine_ls_number_restraints 0
_refine_ls_restrained_S_all 0.899
_refine_ls_R_factor_all 0.1748
_refine_ls_R_factor_gt 0.0971
_refine_ls_shift/su_max 0.000
_refine_ls_shift/su_mean 0.000
_refine_ls_structure_factor_coef Fsqd
_refine_ls_weighting_details 'calc w=1/[\s^2^(Fo^2^)+(0.1481P)^2^+0.0000P] where P=(Fo^2^+2Fc^2^)/3'
_refine_ls_weighting_scheme calc
_refine_ls_wR_factor_gt 0.2478
_refine_ls_wR_factor_ref 0.2813
_reflns_number_gt 7081
_reflns_number_total 18430
_reflns_threshold_expression >2sigma(I)
_cod_data_source_file ja3082473_si_002.cif
_cod_data_source_block p-1-sr
_cod_database_code 4119389

loop_
_symmetry_equiv_pos_as_xyz
'x, y, z'
'-x, -y, -z'

loop_
_atom_site_label
_atom_site_type_symbol
_atom_site_fract_x
_atom_site_fract_y
_atom_site_fract_z
_atom_site_U_iso_or_equiv
_atom_site_adp_type
_atom_site_occupancy
_atom_site_symmetry_multiplicity
_atom_site_calc_flag
_atom_site_refinement_flags
_atom_site_disorder_assembly
_atom_site_disorder_group
Fe1 Fe 0.64475(7) 0.75579(5) 0.47549(5) 0.0470(3) Uani 1 1 d . . .
B1 B 0.7558(8) 0.7551(5) 0.2500(5) 0.065(3) Uani 1 1 d . . .
C1 C 0.4801(6) 0.6895(4) 0.5086(4) 0.061(2) Uani 1 1 d . . .
H1 H 0.4597 0.7263 0.5397 0.074 Uiso 1 1 calc R . .
N1 N 0.8164(4) 0.6799(3) 0.4082(3) 0.0478(15) Uani 1 1 d . . .
Fe2 Fe 0.90159(8) 0.50303(6) 0.29567(5) 0.0579(3) Uani 1 1 d . . .
B2 B 0.7808(9) 0.4917(7) 0.5300(6) 0.083(3) Uani 1 1 d . . .
C2 C 0.4216(6) 0.6437(4) 0.5005(3) 0.060(2) Uani 1 1 d . . .
H2 H 0.3602 0.6519 0.5220 0.072 Uiso 1 1 calc R . .
N2 N 0.7258(4) 0.6804(3) 0.4267(2) 0.0466(14) Uani 1 1 d . . .
Fe4 Fe 0.48422(7) 0.93775(6) 0.21654(5) 0.0561(3) Uani 1 1 d . . .
B4 B 0.4393(15) 0.8530(12) 0.0030(9) 0.151(8) Uani 1 1 d . . .
C4 C 0.5444(6) 0.5768(4) 0.4284(4) 0.067(2) Uani 1 1 d . . .
H4 H 0.5708 0.5369 0.4010 0.081 Uiso 1 1 calc R . .
N5 N 0.8228(4) 0.5761(3) 0.3485(3) 0.0520(15) Uani 1 1 d . . .
B5 B 0.3435(16) 0.9529(10) 0.4362(7) 0.130(6) Uani 1 1 d . . .
F5 F 0.8293(4) 0.5378(3) 0.4928(2) 0.0848(14) Uani 1 1 d . . .
C5 C 0.5937(6) 0.6286(4) 0.4387(3) 0.0538(19) Uani 1 1 d . . .
N6 N 0.9895(5) 0.5657(3) 0.3028(3) 0.0583(17) Uani 1 1 d . . .
B6 B 0.0531(12) 1.2268(10) 0.3615(8) 0.113(5) Uani 1 1 d . . .
C6 C 0.6886(5) 0.6268(4) 0.4096(3) 0.0439(17) Uani 1 1 d . . .
F6 F 0.6894(4) 0.5331(3) 0.5474(2) 0.0937(15) Uani 1 1 d . . .
N7 N 0.9010(4) 0.5994(3) 0.1791(3) 0.0532(16) Uani 1 1 d . . .
B7 B 0.333(2) 0.435(3) 0.1638(13) 0.28(2) Uani 1 1 d . . .
F7 F 0.8204(5) 0.4629(5) 0.5802(3) 0.198(4) Uani 1 1 d . . .
C7 C 0.8612(5) 0.6281(4) 0.3693(3) 0.0436(17) Uani 1 1 d . . .
N8 N 0.8576(5) 0.5534(3) 0.2161(3) 0.0513(16) Uani 1 1 d . . .
B8 B 0.538(2) 0.2319(13) 0.2978(8) 0.172(10) Uani 1 1 d . . .
F8 F 0.7694(5) 0.4375(3) 0.4928(3) 0.132(2) Uani 1 1 d . . .
C8 C 0.9563(6) 0.6241(5) 0.3417(4) 0.065(2) Uani 1 1 d . . .
N9 N 0.7980(5) 0.4540(4) 0.2880(3) 0.0675(18) Uani 1 1 d . . .
F9 F 0.9074(4) 0.4692(3) 0.0970(2) 0.0953(16) Uani 1 1 d . . .
C9 C 1.0072(7) 0.6749(5) 0.3525(4) 0.080(3) Uani 1 1 d . . .
H9 H 0.9817 0.7148 0.3801 0.095 Uiso 1 1 calc R . .
N10 N 0.7339(5) 0.5749(3) 0.1495(3) 0.0601(17) Uani 1 1 d . . .
F10 F 0.8647(6) 0.3670(4) 0.1502(3) 0.149(3) Uani 1 1 d . . .
C10 C 1.0961(7) 0.6666(6) 0.3222(5) 0.098(3) Uani 1 1 d . . .
H10 H 1.1340 0.7004 0.3289 0.118 Uiso 1 1 calc R . .
N11 N 0.7748(4) 0.6228(3) 0.1119(3) 0.0560(17) Uani 1 1 d . . .
F11 F 0.9374(10) 0.3619(4) 0.0498(4) 0.280(8) Uani 1 1 d . . .
C11 C 1.1285(6) 0.6100(6) 0.2829(5) 0.082(3) Uani 1 1 d . . .
H11 H 1.1889 0.6049 0.2602 0.099 Uiso 1 1 calc R . .
N12 N 0.8396(4) 0.7151(4) 0.0337(3) 0.0587(17) Uani 1 1 d . . .
F12 F 0.7942(9) 0.4242(5) 0.0597(4) 0.188(4) Uani 1 1 d . . .
C12 C 1.0762(7) 0.5602(5) 0.2755(4) 0.076(3) Uani 1 1 d . . .
H12 H 1.1028 0.5192 0.2494 0.091 Uiso 1 1 calc R . .
N13 N 0.6837(4) 0.8216(4) 0.0937(3) 0.0554(16) Uani 1 1 d . . .
F13 F 0.5022(5) 0.8670(4) 0.0276(3) 0.111(2) Uani 1 1 d . . .
C13 C 0.7753(8) 0.3968(5) 0.3230(4) 0.087(3) Uani 1 1 d . . .
H13 H 0.8184 0.3715 0.3531 0.104 Uiso 1 1 calc R . .
N14 N 0.6546(4) 0.7591(3) 0.0871(3) 0.0503(15) Uani 1 1 d . . .
F14 F 0.4490(5) 0.7742(5) -0.0123(3) 0.143(2) Uani 1 1 d . . .
C14 C 0.6968(10) 0.3701(7) 0.3208(5) 0.112(4) Uani 1 1 d . . .
H14 H 0.6808 0.3325 0.3510 0.134 Uiso 1 1 calc R . .
N15 N 0.6091(5) 0.6414(4) 0.0593(3) 0.075(2) Uani 1 1 d . . .
F15 F 0.4176(8) 0.8901(5) -0.0545(4) 0.231(5) Uani 1 1 d . . .
C15 C 0.6440(11) 0.4009(7) 0.2728(6) 0.138(5) Uani 1 1 d . . .
H15 H 0.5898 0.3824 0.2682 0.166 Uiso 1 1 calc R . .
N16 N 0.5235(4) 0.7964(4) 0.1575(3) 0.0595(17) Uani 1 1 d . . .
F16 F 0.3531(5) 0.8639(6) 0.0422(5) 0.219(5) Uani 1 1 d . . .
C16 C 0.6632(8) 0.4608(6) 0.2270(5) 0.105(3) Uani 1 1 d . . .
H16 H 0.6265 0.4811 0.1919 0.126 Uiso 1 1 calc R . .
N17 N 0.5518(4) 0.8597(3) 0.1650(3) 0.0485(15) Uani 1 1 d . . .
F17 F 0.4382(4) 0.9458(3) 0.4191(2) 0.0850(16) Uani 1 1 d . . .
C17 C 0.7426(7) 0.4850(5) 0.2410(4) 0.074(3) Uani 1 1 d . . .
N18 N 0.5936(4) 0.9793(3) 0.1888(3) 0.0624(18) Uani 1 1 d . . .
C18 C 0.7768(6) 0.5404(4) 0.1993(4) 0.0520(19) Uani 1 1 d . . .
F18 F 0.3396(5) 0.8849(6) 0.4739(4) 0.169(3) Uani 1 1 d . . .
N19 N 0.6047(4) 0.9057(3) 0.3214(3) 0.0475(15) Uani 1 1 d . . .
F19 F 0.3015(5) 1.0053(6) 0.4687(4) 0.239(6) Uani 1 1 d . . .
C19 C 0.8570(6) 0.6313(4) 0.1271(3) 0.0524(19) Uani 1 1 d . . .
N20 N 0.5329(4) 0.8904(3) 0.2945(3) 0.0487(15) Uani 1 1 d . . .
F20 F 0.3029(4) 0.9447(4) 0.3801(3) 0.141(3) Uani 1 1 d . . .
C20 C 0.8949(7) 0.6873(5) 0.0839(4) 0.065(2) Uani 1 1 d . . .
N21 N 0.3888(5) 0.8823(4) 0.2414(4) 0.076(2) Uani 1 1 d . . .
F21 F 0.1118(5) 1.2609(4) 0.3676(4) 0.154(3) Uani 1 1 d . . .
C21 C 0.9717(6) 0.7131(5) 0.0937(4) 0.072(2) Uani 1 1 d . . .
H21 H 1.0069 0.6944 0.1298 0.086 Uiso 1 1 calc R . .
N22 N 0.5201(4) 0.7937(3) 0.3754(3) 0.0531(16) Uani 1 1 d . . .
F22 F 0.0641(12) 1.1946(10) 0.2969(8) 0.335(8) Uani 1 1 d . . .
C22 C 0.9976(7) 0.7672(6) 0.0500(5) 0.094(3) Uani 1 1 d . . .
H22 H 1.0519 0.7850 0.0558 0.113 Uiso 1 1 calc R . .
N23 N 0.5929(4) 0.8086(3) 0.4003(3) 0.0465(15) Uani 1 1 d . . .
F23 F -0.0346(8) 1.2621(5) 0.3663(11) 0.395(12) Uani 1 1 d . . .
C23 C 0.9457(7) 0.7953(5) -0.0016(4) 0.067(2) Uani 1 1 d . . .
H23 H 0.9616 0.8333 -0.0315 0.081 Uiso 1 1 calc R . .
N24 N 0.7307(4) 0.8245(3) 0.4587(3) 0.0527(16) Uani 1 1 d . . .
F24 F 0.0495(8) 1.1627(6) 0.3862(6) 0.244(6) Uani 1 1 d . . .
C24 C 0.8702(7) 0.7657(5) -0.0073(4) 0.077(3) Uani 1 1 d . . .
H24 H 0.8359 0.7828 -0.0441 0.093 Uiso 1 1 calc R . .
N25 N 0.5566(4) 0.8303(3) 0.5267(3) 0.0469(14) Uani 1 1 d . . .
F25 F 0.3371(7) 0.4661(6) 0.1055(3) 0.196(4) Uani 1 1 d . . .
C25 C 0.5901(7) 0.5782(5) 0.0434(5) 0.080(3) Uani 1 1 d . . .
H25 H 0.6317 0.5486 0.0126 0.096 Uiso 1 1 calc R . .
N26 N 0.6956(4) 0.7082(3) 0.5548(3) 0.0527(16) Uani 1 1 d . . .
F26 F 0.2887(8) 0.4992(6) 0.2015(5) 0.203(6) Uani 1 1 d . . .
C26 C 0.5132(9) 0.5549(6) 0.0699(6) 0.105(4) Uani 1 1 d . . .
H26 H 0.5008 0.5101 0.0565 0.126 Uiso 1 1 calc R . .
N27 N 0.9439(5) 0.4474(3) 0.3717(4) 0.079(2) Uani 1 1 d . . .
F27 F 0.2652(13) 0.3979(7) 0.1744(4) 0.309(8) Uani 1 1 d . . .
C27 C 0.4519(9) 0.5951(7) 0.1165(6) 0.119(4) Uani 1 1 d . . .
H27 H 0.4006 0.5766 0.1375 0.143 Uiso 1 1 calc R . .
N28 N 0.9885(5) 0.4277(4) 0.2453(3) 0.069(2) Uani 1 1 d . . .
F28 F 0.4014(10) 0.4202(8) 0.1918(6) 0.282(7) Uani 1 1 d . . .
C28 C 0.4675(7) 0.6625(6) 0.1313(5) 0.093(3) Uani 1 1 d . . .
H28 H 0.4242 0.6941 0.1599 0.112 Uiso 1 1 calc R . .
N29 N 0.7931(6) 0.5924(4) -0.0116(3) 0.076(2) Uani 1 1 d . . .
F29 F 0.4900(7) 0.2947(4) 0.3236(7) 0.224(5) Uani 1 1 d . . .
C29 C 0.5484(7) 0.6832(5) 0.1034(4) 0.073(2) Uani 1 1 d . . .
N30 N 0.6792(5) 0.7280(4) -0.0411(3) 0.0656(19) Uani 1 1 d . . .
F30 F 0.5915(8) 0.2212(7) 0.3501(5) 0.219(5) Uani 1 1 d . . .
C30 C 0.5739(5) 0.7490(5) 0.1190(4) 0.0528(19) Uani 1 1 d . . .
N31 N 0.4253(4) 0.9863(4) 0.1405(4) 0.0660(19) Uani 1 1 d . . .
F31 F 0.5900(8) 0.2343(6) 0.2483(4) 0.223(5) Uani 1 1 d . . .
C31 C 0.6309(6) 0.8697(4) 0.1327(3) 0.0482(19) Uani 1 1 d . . .
N32 N 0.4141(5) 1.0240(4) 0.2652(3) 0.071(2) Uani 1 1 d . . .
F32 F 0.4886(5) 0.1780(4) 0.3022(3) 0.135(2) Uani 1 1 d . . .
C33 C 0.7368(6) 0.9595(5) 0.1204(4) 0.073(2) Uani 1 1 d . . .
H33 H 0.7795 0.9290 0.0908 0.088 Uiso 1 1 calc R . .
C34 C 0.7548(6) 1.0254(5) 0.1379(4) 0.074(2) Uani 1 1 d . . .
H34 H 0.8091 1.0417 0.1194 0.088 Uiso 1 1 calc R . .
C35 C 0.6935(6) 1.0667(4) 0.1820(4) 0.062(2) Uani 1 1 d . . .
H35 H 0.7056 1.1105 0.1975 0.074 Uiso 1 1 calc R . .
C36 C 0.6113(6) 1.0414(5) 0.2036(4) 0.067(2) Uani 1 1 d . . .
H36 H 0.5654 1.0724 0.2311 0.080 Uiso 1 1 calc R . .
C37 C 0.3100(6) 0.8824(7) 0.2146(4) 0.086(3) Uani 1 1 d . . .
H37 H 0.2886 0.9219 0.1834 0.103 Uiso 1 1 calc R . .
C38 C 0.2600(8) 0.8317(9) 0.2284(6) 0.126(5) Uani 1 1 d . . .
H38 H 0.2044 0.8351 0.2074 0.151 Uiso 1 1 calc R . .
C39 C 0.2885(10) 0.7723(11) 0.2743(7) 0.180(7) Uani 1 1 d . . .
H39 H 0.2603 0.7304 0.2784 0.216 Uiso 1 1 calc R . .
C40 C 0.3606(8) 0.7758(8) 0.3147(6) 0.129(4) Uani 1 1 d . . .
H40 H 0.3728 0.7439 0.3527 0.155 Uiso 1 1 calc R . .
C41 C 0.4125(7) 0.8316(6) 0.2930(5) 0.086(3) Uani 1 1 d . . .
C42 C 0.4918(5) 0.8358(4) 0.3222(4) 0.0485(18) Uani 1 1 d . . .
C43 C 0.6318(5) 0.8637(4) 0.3736(3) 0.0414(16) Uani 1 1 d . . .
C44 C 0.7117(5) 0.8736(4) 0.4064(4) 0.057(2) Uani 1 1 d . . .
C45 C 0.7653(6) 0.9237(4) 0.3856(4) 0.060(2) Uani 1 1 d . . .
H45 H 0.7506 0.9573 0.3489 0.072 Uiso 1 1 calc R . .
C46 C 0.8434(5) 0.9245(5) 0.4198(4) 0.068(2) Uani 1 1 d . . .
H46 H 0.8822 0.9589 0.4068 0.082 Uiso 1 1 calc R . .
C47 C 0.8618(5) 0.8757(4) 0.4713(4) 0.0502(18) Uani 1 1 d . . .
H47 H 0.9158 0.8732 0.4937 0.060 Uiso 1 1 calc R . .
C48 C 0.8015(6) 0.8293(4) 0.4912(4) 0.061(2) Uani 1 1 d . . .
H48 H 0.8115 0.7992 0.5304 0.073 Uiso 1 1 calc R . .
C49 C 0.5047(6) 0.8756(4) 0.5515(3) 0.057(2) Uani 1 1 d . . .
C50 C 0.4402(6) 0.9335(5) 0.5884(4) 0.085(3) Uani 1 1 d . . .
H50A H 0.3780 0.9216 0.5950 0.128 Uiso 1 1 calc R . .
H50B H 0.4353 0.9822 0.5644 0.128 Uiso 1 1 calc R . .
H50C H 0.4638 0.9354 0.6305 0.128 Uiso 1 1 calc R . .
C51 C 0.7156(6) 0.6779(4) 0.6017(4) 0.065(2) Uani 1 1 d . . .
C52 C 0.7454(7) 0.6338(6) 0.6640(4) 0.102(3) Uani 1 1 d . . .
H52A H 0.8091 0.6377 0.6709 0.153 Uiso 1 1 calc R . .
H52B H 0.7444 0.5811 0.6608 0.153 Uiso 1 1 calc R . .
H52C H 0.7019 0.6542 0.7005 0.153 Uiso 1 1 calc R . .
C53 C 0.9748(7) 0.4129(5) 0.4178(5) 0.076(3) Uani 1 1 d . . .
C54 C 1.0057(7) 0.3771(5) 0.4782(4) 0.091(3) Uani 1 1 d . . .
H54A H 1.0255 0.3228 0.4741 0.136 Uiso 1 1 calc R . .
H54B H 0.9540 0.3879 0.5122 0.136 Uiso 1 1 calc R . .
H54C H 1.0588 0.3962 0.4895 0.136 Uiso 1 1 calc R . .
C55 C 1.0331(7) 0.3833(5) 0.2185(4) 0.081(3) Uani 1 1 d . . .
C56 C 1.0930(9) 0.3206(5) 0.1785(5) 0.142(5) Uani 1 1 d . . .
H56A H 1.1232 0.2794 0.2076 0.212 Uiso 1 1 calc R . .
H56B H 1.1412 0.3398 0.1507 0.212 Uiso 1 1 calc R . .
H56C H 1.0529 0.3022 0.1515 0.212 Uiso 1 1 calc R . .
C57 C 0.8391(8) 0.5439(5) -0.0389(4) 0.085(3) Uani 1 1 d . . .
C59 C 0.6460(7) 0.7505(5) -0.0897(4) 0.075(3) Uani 1 1 d . . .
C58 C 0.8965(8) 0.4820(5) -0.0735(4) 0.108(4) Uani 1 1 d . . .
H58A H 0.9325 0.4458 -0.0429 0.162 Uiso 1 1 calc R . .
H58B H 0.9398 0.5007 -0.1062 0.162 Uiso 1 1 calc R . .
H58C H 0.8560 0.4575 -0.0948 0.162 Uiso 1 1 calc R . .
C60 C 0.6020(8) 0.7813(6) -0.1473(4) 0.117(4) Uani 1 1 d . . .
H60A H 0.6333 0.8198 -0.1684 0.176 Uiso 1 1 calc R . .
H60B H 0.5356 0.8039 -0.1360 0.176 Uiso 1 1 calc R . .
H60C H 0.6070 0.7414 -0.1769 0.176 Uiso 1 1 calc R . .
C61 C 0.3917(6) 1.0135(5) 0.0951(5) 0.071(3) Uani 1 1 d . . .
C62 C 0.3496(7) 1.0460(5) 0.0364(4) 0.093(3) Uani 1 1 d . . .
H62A H 0.2865 1.0764 0.0475 0.140 Uiso 1 1 calc R . .
H62B H 0.3452 1.0059 0.0092 0.140 Uiso 1 1 calc R . .
H62C H 0.3885 1.0778 0.0127 0.140 Uiso 1 1 calc R . .
C63 C 0.3653(6) 1.0681(5) 0.2928(4) 0.071(3) Uani 1 1 d . . .
C64 C 0.3039(7) 1.1271(6) 0.3275(5) 0.115(4) Uani 1 1 d . . .
H64A H 0.2417 1.1156 0.3367 0.173 Uiso 1 1 calc R . .
H64B H 0.2983 1.1744 0.3013 0.173 Uiso 1 1 calc R . .
H64C H 0.3296 1.1315 0.3684 0.173 Uiso 1 1 calc R . .
C32 C 0.6569(6) 0.9389(5) 0.1464(4) 0.059(2) Uani 1 1 d . . .
N4 N 0.7341(5) 0.5747(3) 0.3697(3) 0.0542(16) Uani 1 1 d . . .
Fe3 Fe 0.72569(8) 0.67643(6) 0.03858(5) 0.0578(3) Uani 1 1 d . . .
B3 B 0.8832(15) 0.4025(9) 0.0878(7) 0.125(6) Uani 1 1 d . . .
C3 C 0.4542(7) 0.5839(5) 0.4592(4) 0.076(2) Uani 1 1 d . . .
H3 H 0.4163 0.5500 0.4528 0.091 Uiso 1 1 calc R . .
N3 N 0.5620(5) 0.6863(3) 0.4770(3) 0.0579(17) Uani 1 1 d . . .
F1A F 0.7081(4) 0.7424(3) 0.3072(3) 0.0472(18) Uani 0.626(6) 1 d P A 1
F2A F 0.8552(4) 0.7242(3) 0.2537(3) 0.055(2) Uani 0.626(6) 1 d P A 1
F3A F 0.7264(4) 0.7242(3) 0.2013(3) 0.052(2) Uani 0.626(6) 1 d P A 1
F4A F 0.7481(4) 0.8328(3) 0.2365(3) 0.0492(19) Uani 0.626(6) 1 d P A 1
F1B F 0.7866(13) 0.7892(10) 0.3009(6) 0.122(7) Uani 0.374(6) 1 d P A 2
F2B F 0.7639(13) 0.6805(9) 0.2635(7) 0.118(6) Uani 0.374(6) 1 d P A 2
F3B F 0.8098(10) 0.7640(8) 0.1908(6) 0.098(5) Uani 0.374(6) 1 d P A 2
F4B F 0.6605(11) 0.7826(9) 0.2478(5) 0.110(7) Uani 0.374(6) 1 d P A 2

loop_
_atom_site_aniso_label
_atom_site_aniso_U_11
_atom_site_aniso_U_22
_atom_site_aniso_U_33
_atom_site_aniso_U_23
_atom_site_aniso_U_13
_atom_site_aniso_U_12
Fe1 0.0527(7) 0.0415(6) 0.0448(6) -0.0093(5) 0.0031(5) -0.0070(5)
B1 0.086(8) 0.038(6) 0.050(6) -0.001(5) -0.005(6) 0.029(5)
C1 0.073(6) 0.055(5) 0.060(5) -0.011(4) -0.006(5) -0.020(5)
N1 0.059(4) 0.036(3) 0.043(3) 0.005(3) -0.002(3) -0.003(3)
Fe2 0.0766(8) 0.0461(7) 0.0440(6) -0.0094(5) 0.0070(6) -0.0024(6)
B2 0.089(9) 0.083(9) 0.074(8) -0.020(7) -0.004(7) -0.007(7)
C2 0.067(5) 0.057(5) 0.053(5) -0.015(4) 0.018(4) -0.011(4)
N2 0.068(4) 0.037(3) 0.033(3) -0.002(3) -0.001(3) -0.009(3)
Fe4 0.0560(7) 0.0630(7) 0.0448(6) -0.0117(5) -0.0027(5) -0.0022(6)
B4 0.130(15) 0.159(17) 0.104(14) -0.026(12) 0.052(12) 0.068(14)
C4 0.087(6) 0.065(6) 0.057(5) -0.013(4) 0.000(5) -0.029(5)
N5 0.045(4) 0.047(4) 0.058(4) 0.001(3) 0.016(3) -0.007(3)
B5 0.22(2) 0.118(13) 0.061(9) 0.007(9) -0.055(12) -0.046(15)
F5 0.106(4) 0.067(3) 0.086(3) 0.013(3) -0.025(3) -0.027(3)
C5 0.077(6) 0.048(5) 0.040(4) -0.002(4) -0.011(4) -0.019(4)
N6 0.059(4) 0.060(4) 0.048(4) -0.013(3) 0.007(3) 0.000(3)
B6 0.097(11) 0.096(12) 0.108(11) -0.023(9) 0.040(9) 0.043(10)
C6 0.065(5) 0.033(4) 0.033(4) -0.001(3) -0.004(4) -0.008(4)
F6 0.095(4) 0.084(4) 0.097(4) -0.007(3) -0.008(3) -0.010(3)
N7 0.061(4) 0.046(4) 0.052(4) -0.017(3) 0.009(3) -0.012(3)
B7 0.23(3) 0.51(6) 0.18(2) 0.25(3) -0.15(2) -0.28(4)
F7 0.154(6) 0.259(9) 0.109(5) 0.104(6) -0.009(5) 0.058(6)
C7 0.054(5) 0.034(4) 0.040(4) 0.004(3) 0.002(4) -0.007(4)
N8 0.077(5) 0.032(3) 0.044(4) -0.011(3) 0.008(3) -0.012(3)
B8 0.30(3) 0.19(2) 0.075(11) -0.075(12) 0.053(14) -0.18(2)
F8 0.181(6) 0.081(4) 0.141(5) -0.038(4) 0.042(5) -0.054(4)
C8 0.064(6) 0.059(5) 0.064(5) 0.007(4) 0.000(5) -0.004(5)
N9 0.088(5) 0.057(4) 0.055(4) 0.000(4) 0.000(4) -0.015(4)
F9 0.119(4) 0.071(3) 0.087(4) -0.027(3) 0.011(3) -0.005(3)
C9 0.095(7) 0.068(6) 0.077(6) 0.006(5) -0.004(6) -0.029(6)
N10 0.083(5) 0.046(4) 0.046(4) -0.022(3) 0.006(4) -0.004(4)
F10 0.240(8) 0.128(5) 0.085(4) -0.001(4) 0.009(5) -0.063(5)
C10 0.064(7) 0.107(8) 0.119(9) -0.009(7) 0.027(6) -0.026(6)
N11 0.054(4) 0.040(4) 0.074(5) -0.026(3) 0.019(4) -0.014(3)
F11 0.59(2) 0.071(4) 0.102(5) -0.034(4) 0.082(9) 0.054(8)
C11 0.043(5) 0.094(7) 0.099(7) -0.013(6) 0.014(5) 0.001(5)
N12 0.069(4) 0.063(4) 0.040(4) -0.010(3) 0.010(3) -0.013(4)
F12 0.327(13) 0.140(7) 0.128(6) 0.011(5) -0.033(8) -0.115(8)
C12 0.073(7) 0.058(6) 0.085(7) -0.002(5) 0.012(5) 0.001(5)
N13 0.054(4) 0.056(4) 0.054(4) 0.000(3) -0.014(3) -0.006(3)
F13 0.098(5) 0.152(6) 0.078(4) 0.001(4) -0.040(4) -0.008(4)
C13 0.127(9) 0.065(6) 0.063(6) 0.011(5) -0.001(6) -0.020(6)
N14 0.057(4) 0.056(4) 0.037(3) -0.017(3) 0.001(3) -0.007(3)
F14 0.131(5) 0.162(6) 0.127(5) -0.032(5) -0.016(4) -0.006(5)
C14 0.167(12) 0.128(10) 0.059(7) 0.025(6) -0.030(7) -0.075(9)
N15 0.083(5) 0.066(5) 0.074(5) -0.017(4) -0.016(4) -0.004(4)
F15 0.360(14) 0.164(7) 0.156(7) -0.004(6) -0.182(9) 0.033(8)
C15 0.218(15) 0.124(10) 0.109(10) 0.006(8) -0.003(10) -0.120(10)
N16 0.063(4) 0.071(5) 0.041(4) -0.009(3) -0.008(3) -0.005(4)
F16 0.115(6) 0.254(10) 0.289(12) -0.149(9) 0.014(7) -0.009(6)
C16 0.136(9) 0.109(8) 0.094(8) -0.003(7) -0.019(7) -0.074(8)
N17 0.047(4) 0.061(4) 0.039(3) -0.012(3) -0.002(3) -0.011(3)
F17 0.067(3) 0.090(4) 0.090(4) -0.025(3) 0.014(3) -0.004(3)
C17 0.100(7) 0.049(5) 0.068(6) -0.009(5) 0.000(6) -0.007(5)
N18 0.063(4) 0.043(4) 0.083(5) -0.021(4) -0.017(4) -0.004(3)
C18 0.060(5) 0.044(5) 0.055(5) -0.007(4) 0.004(4) -0.019(4)
F18 0.141(6) 0.254(10) 0.137(6) -0.014(7) 0.005(5) -0.102(7)
N19 0.046(4) 0.043(3) 0.045(4) 0.001(3) 0.005(3) 0.002(3)
F19 0.162(7) 0.355(13) 0.122(6) -0.149(8) -0.041(5) 0.163(8)
C19 0.063(5) 0.058(5) 0.029(4) -0.004(4) 0.011(4) -0.005(4)
N20 0.055(4) 0.050(4) 0.039(3) -0.007(3) -0.007(3) -0.006(3)
F20 0.092(4) 0.236(8) 0.090(4) -0.039(5) -0.019(3) -0.013(4)
C20 0.084(6) 0.064(5) 0.039(5) -0.012(4) 0.002(5) 0.002(5)
N21 0.052(5) 0.098(6) 0.075(5) -0.007(4) 0.009(4) -0.014(4)
F21 0.127(6) 0.115(6) 0.242(9) 0.002(5) -0.050(6) -0.065(5)
C21 0.063(6) 0.069(6) 0.080(6) 0.002(5) -0.004(5) -0.009(5)
N22 0.051(4) 0.061(4) 0.049(4) -0.019(3) -0.004(3) -0.011(3)
F22 0.38(2) 0.37(2) 0.297(17) 0.012(16) -0.104(16) -0.145(17)
C22 0.080(7) 0.091(7) 0.110(9) 0.003(7) 0.017(7) -0.030(6)
N23 0.042(4) 0.041(3) 0.052(4) -0.014(3) 0.018(3) -0.007(3)
F23 0.171(9) 0.118(7) 0.92(4) -0.145(14) 0.002(16) -0.054(7)
C23 0.073(6) 0.062(6) 0.062(6) 0.013(4) 0.017(5) -0.021(5)
N24 0.063(4) 0.062(4) 0.039(3) -0.006(3) 0.006(3) -0.030(3)
F24 0.253(11) 0.162(8) 0.308(14) 0.127(9) -0.066(10) -0.062(8)
C24 0.113(8) 0.066(6) 0.039(5) -0.008(4) 0.018(5) 0.000(6)
N25 0.054(4) 0.049(4) 0.038(3) -0.011(3) 0.000(3) -0.009(3)
F25 0.296(10) 0.290(10) 0.078(4) -0.021(6) 0.014(6) -0.230(9)
C25 0.100(8) 0.065(6) 0.085(7) -0.014(5) -0.030(6) -0.030(6)
N26 0.075(4) 0.043(4) 0.032(3) 0.000(3) 0.007(3) -0.004(3)
F26 0.216(10) 0.192(9) 0.184(9) -0.101(8) 0.044(7) -0.011(7)
C26 0.134(10) 0.092(8) 0.107(9) -0.032(7) -0.011(8) -0.052(8)
N27 0.072(5) 0.036(4) 0.114(6) -0.017(4) 0.022(5) 0.008(4)
F27 0.58(2) 0.336(14) 0.116(7) 0.036(8) 0.006(10) -0.347(17)
C27 0.154(11) 0.105(9) 0.125(10) -0.016(8) -0.024(9) -0.074(8)
N28 0.090(5) 0.051(4) 0.052(4) -0.014(3) 0.001(4) 0.014(4)
F28 0.263(13) 0.325(16) 0.209(11) 0.072(11) -0.059(11) 0.022(12)
C28 0.093(7) 0.102(8) 0.095(7) -0.032(6) 0.001(6) -0.040(6)
N29 0.129(6) 0.043(4) 0.047(4) -0.008(3) -0.005(4) 0.000(4)
F29 0.188(8) 0.084(5) 0.386(15) -0.067(8) 0.108(10) -0.038(6)
C29 0.093(7) 0.078(6) 0.050(5) -0.006(5) -0.005(5) -0.023(6)
N30 0.072(5) 0.060(4) 0.052(4) -0.019(3) 0.002(4) 0.013(4)
F30 0.285(13) 0.317(14) 0.119(7) 0.002(7) 0.002(7) -0.212(12)
C30 0.043(5) 0.071(6) 0.043(4) -0.004(4) -0.010(4) -0.006(4)
N31 0.052(4) 0.066(5) 0.074(5) -0.021(4) -0.006(4) 0.005(3)
F31 0.309(12) 0.288(11) 0.116(6) -0.101(7) 0.105(7) -0.182(10)
C31 0.063(5) 0.042(4) 0.030(4) -0.002(3) -0.008(4) 0.010(4)
N32 0.068(5) 0.090(5) 0.047(4) -0.005(4) -0.006(4) -0.001(4)
F32 0.179(6) 0.132(5) 0.118(5) -0.027(4) -0.004(5) -0.083(5)
C33 0.074(6) 0.075(6) 0.070(6) -0.005(5) -0.023(5) -0.008(5)
C34 0.085(7) 0.063(6) 0.075(6) 0.003(5) -0.020(5) -0.020(5)
C35 0.071(6) 0.047(5) 0.067(6) -0.007(4) -0.012(5) -0.010(4)
C36 0.068(6) 0.056(5) 0.065(5) 0.000(4) -0.015(5) 0.012(5)
C37 0.043(5) 0.153(10) 0.058(6) -0.022(6) -0.004(5) -0.012(6)
C38 0.077(8) 0.233(16) 0.084(8) -0.003(9) -0.005(7) -0.068(10)
C39 0.157(13) 0.30(2) 0.145(12) 0.013(14) -0.042(11) -0.180(14)
C40 0.119(9) 0.192(13) 0.105(9) 0.024(8) -0.031(7) -0.098(9)
C41 0.071(7) 0.111(8) 0.074(7) -0.032(6) 0.003(6) -0.015(6)
C42 0.041(4) 0.062(5) 0.043(4) -0.013(4) 0.003(4) -0.012(4)
C43 0.040(4) 0.047(4) 0.039(4) -0.012(4) 0.000(3) -0.012(3)
C44 0.066(5) 0.060(5) 0.046(5) 0.000(4) 0.002(4) -0.018(4)
C45 0.069(5) 0.054(5) 0.058(5) 0.006(4) -0.011(4) -0.017(4)
C46 0.049(5) 0.068(6) 0.089(6) 0.006(5) -0.010(5) -0.016(4)
C47 0.049(5) 0.044(4) 0.059(5) -0.014(4) -0.011(4) -0.007(4)
C48 0.068(6) 0.056(5) 0.059(5) -0.011(4) -0.005(5) -0.011(5)
C49 0.071(5) 0.052(5) 0.040(4) -0.006(4) 0.004(4) -0.001(4)
C50 0.077(6) 0.075(6) 0.095(7) -0.039(5) 0.003(5) 0.007(5)
C51 0.070(6) 0.054(5) 0.071(6) -0.005(5) 0.007(5) -0.021(4)
C52 0.131(9) 0.110(8) 0.064(6) 0.033(6) -0.022(6) -0.034(7)
C53 0.088(7) 0.046(5) 0.081(7) -0.003(5) -0.010(6) 0.009(5)
C54 0.118(8) 0.085(7) 0.063(6) 0.005(5) -0.018(6) -0.006(6)
C55 0.115(8) 0.055(6) 0.065(6) -0.011(5) 0.027(5) -0.011(5)
C56 0.202(13) 0.051(6) 0.130(9) -0.031(6) 0.076(9) 0.028(7)
C57 0.167(10) 0.046(5) 0.040(5) -0.003(4) -0.019(6) -0.012(6)
C59 0.098(7) 0.065(6) 0.053(6) -0.005(5) 0.005(5) -0.007(5)
C58 0.178(11) 0.057(6) 0.067(6) -0.023(5) 0.039(7) 0.004(6)
C60 0.132(9) 0.149(10) 0.058(6) 0.021(6) -0.038(6) -0.003(8)
C61 0.067(6) 0.060(6) 0.080(7) -0.024(5) -0.013(5) 0.008(5)
C62 0.097(7) 0.097(7) 0.077(6) -0.014(5) -0.036(6) 0.009(6)
C63 0.067(6) 0.072(6) 0.061(5) -0.017(5) -0.001(5) 0.016(5)
C64 0.108(8) 0.104(8) 0.120(9) -0.063(7) 0.021(7) 0.012(7)
C32 0.056(5) 0.066(6) 0.049(5) -0.011(4) -0.006(4) -0.001(5)
N4 0.075(5) 0.043(4) 0.043(4) 0.001(3) -0.006(3) -0.009(3)
Fe3 0.0736(8) 0.0526(7) 0.0447(6) -0.0125(5) -0.0003(6) -0.0078(6)
B3 0.212(19) 0.081(11) 0.064(9) 0.009(8) -0.007(11) -0.006(12)
C3 0.090(7) 0.066(6) 0.076(6) 0.011(5) -0.008(5) -0.032(5)
N3 0.072(5) 0.055(4) 0.048(4) -0.012(3) 0.016(3) -0.021(3)
F1A 0.057(4) 0.036(4) 0.042(4) 0.002(3) 0.002(3) -0.001(3)
F2A 0.065(5) 0.047(4) 0.045(4) -0.011(3) 0.005(3) 0.002(3)
F3A 0.053(4) 0.048(4) 0.052(4) -0.010(3) -0.010(3) 0.001(3)
F4A 0.062(4) 0.036(4) 0.041(4) 0.007(3) -0.004(3) 0.002(3)
F1B 0.154(16) 0.136(14) 0.039(8) -0.011(8) -0.004(9) 0.040(12)
F2B 0.171(17) 0.092(12) 0.095(11) -0.015(9) -0.045(11) -0.024(11)
F3B 0.106(12) 0.114(12) 0.060(9) 0.010(8) -0.025(8) 0.005(10)
F4B 0.129(13) 0.134(13) 0.031(7) -0.007(7) -0.019(7) 0.049(11)

loop_
_atom_type_symbol
_atom_type_description
_atom_type_scat_dispersion_real
_atom_type_scat_dispersion_imag
_atom_type_scat_source
C C 0.0033 0.0016 'International Tables Vol C Tables 4.2.6.8 and 6.1.1.4'
H H 0.0000 0.0000 'International Tables Vol C Tables 4.2.6.8 and 6.1.1.4'
B B 0.0013 0.0007 'International Tables Vol C Tables 4.2.6.8 and 6.1.1.4'
N N 0.0061 0.0033 'International Tables Vol C Tables 4.2.6.8 and 6.1.1.4'
F F 0.0171 0.0103 'International Tables Vol C Tables 4.2.6.8 and 6.1.1.4'
Fe Fe 0.3463 0.8444 'International Tables Vol C Tables 4.2.6.8 and 6.1.1.4'

loop_
_geom_angle_atom_site_label_1
_geom_angle_atom_site_label_2
_geom_angle_atom_site_label_3
_geom_angle
N2 Fe1 N23 92.7(2)
N2 Fe1 N26 90.7(2)
N23 Fe1 N26 176.2(2)
N2 Fe1 N3 81.3(3)
N23 Fe1 N3 90.9(3)
N26 Fe1 N3 91.3(3)
N2 Fe1 N25 177.1(3)
N23 Fe1 N25 87.7(2)
N26 Fe1 N25 89.0(2)
N3 Fe1 N25 95.8(2)
N2 Fe1 N24 92.8(3)
N23 Fe1 N24 82.1(3)
N26 Fe1 N24 96.0(3)
N3 Fe1 N24 170.7(2)
N25 Fe1 N24 90.1(2)
F1A B1 F3A 111.5(10)
F1A B1 F2B 69.4(9)
F3A B1 F2B 69.6(8)
F1A B1 F4B 68.3(8)
F3A B1 F4B 71.1(9)
F2B B1 F4B 103.6(14)
F1A B1 F4A 110.5(7)
F3A B1 F4A 110.9(7)
F2B B1 F4A 179.4(13)
F4B B1 F4A 76.9(9)
F1A B1 F3B 176.3(10)
F3A B1 F3B 68.3(8)
F2B B1 F3B 107.3(11)
F4B B1 F3B 114.6(10)
F4A B1 F3B 72.8(8)
F1A B1 F1B 69.2(9)
F3A B1 F1B 178.9(10)
F2B B1 F1B 111.5(11)
F4B B1 F1B 108.5(10)
F4A B1 F1B 67.9(8)
F3B B1 F1B 111.1(13)
F1A B1 F2A 110.2(7)
F3A B1 F2A 108.7(7)
F2B B1 F2A 74.7(9)
F4B B1 F2A 178.1(12)
F4A B1 F2A 104.8(9)
F3B B1 F2A 66.8(8)
F1B B1 F2A 71.7(9)
N3 C1 C2 124.7(7)
N3 C1 H1 117.6
C2 C1 H1 117.6
C7 N1 N2 116.9(6)
N27 Fe2 N5 88.8(3)
N27 Fe2 N8 176.1(3)
N5 Fe2 N8 93.9(2)
N27 Fe2 N6 88.9(3)
N5 Fe2 N6 81.4(3)
N8 Fe2 N6 94.3(3)
N27 Fe2 N28 88.4(3)
N5 Fe2 N28 176.3(3)
N8 Fe2 N28 89.0(2)
N6 Fe2 N28 96.1(3)
N27 Fe2 N9 96.2(3)
N5 Fe2 N9 91.6(3)
N8 Fe2 N9 80.9(3)
N6 Fe2 N9 171.3(3)
N28 Fe2 N9 91.1(3)
F7 B2 F8 110.7(11)
F7 B2 F5 113.0(11)
F8 B2 F5 108.6(9)
F7 B2 F6 110.0(9)
F8 B2 F6 105.4(10)
F5 B2 F6 108.7(10)
C1 C2 C3 118.6(7)
C1 C2 H2 120.7
C3 C2 H2 120.7
C6 N2 N1 119.7(6)
C6 N2 Fe1 116.4(5)
N1 N2 Fe1 123.9(5)
N17 Fe4 N20 93.9(2)
N17 Fe4 N21 90.3(3)
N20 Fe4 N21 82.6(3)
N17 Fe4 N31 88.6(2)
N20 Fe4 N31 175.7(3)
N21 Fe4 N31 93.9(3)
N17 Fe4 N18 81.7(3)
N20 Fe4 N18 94.4(3)
N21 Fe4 N18 171.3(3)
N31 Fe4 N18 89.4(3)
N17 Fe4 N32 176.1(3)
N20 Fe4 N32 89.5(2)
N21 Fe4 N32 92.0(3)
N31 Fe4 N32 88.2(3)
N18 Fe4 N32 96.1(3)
F13 B4 F15 117(2)
F13 B4 F16 114.5(15)
F15 B4 F16 105.0(15)
F13 B4 F14 116.8(14)
F15 B4 F14 101.7(15)
F16 B4 F14 99.6(17)
C5 C4 C3 118.2(8)
C5 C4 H4 120.9
C3 C4 H4 120.9
C7 N5 N4 118.7(6)
C7 N5 Fe2 117.4(5)
N4 N5 Fe2 123.7(5)
F19 B5 F17 118.8(15)
F19 B5 F20 115.7(16)
F17 B5 F20 106.6(13)
F19 B5 F18 107.6(15)
F17 B5 F18 103.4(13)
F20 B5 F18 103.0(12)
N3 C5 C4 124.7(8)
N3 C5 C6 112.0(7)
C4 C5 C6 123.3(7)
C12 N6 C8 115.7(7)
C12 N6 Fe2 129.7(6)
C8 N6 Fe2 114.6(5)
F21 B6 F24 126.8(17)
F21 B6 F23 118.6(14)
F24 B6 F23 102.5(16)
F21 B6 F22 112.5(14)
F24 B6 F22 87.6(13)
F23 B6 F22 102.7(18)
N2 C6 N4 123.0(7)
N2 C6 C5 114.5(6)
N4 C6 C5 122.5(7)
N8 N7 C19 114.8(6)
F28 B7 F25 119(2)
F28 B7 F27 123(2)
F25 B7 F27 112.2(16)
F28 B7 F26 94(3)
F25 B7 F26 102(3)
F27 B7 F26 98(3)
N1 C7 N5 124.0(7)
N1 C7 C8 123.0(7)
N5 C7 C8 112.9(7)
N7 N8 C18 120.1(6)
N7 N8 Fe2 124.0(5)
C18 N8 Fe2 115.9(5)
F31 B8 F29 120.5(19)
F31 B8 F32 115.5(12)
F29 B8 F32 112.4(19)
F31 B8 F30 109(2)
F29 B8 F30 86.8(10)
F32 B8 F30 108.3(17)
N6 C8 C9 123.5(8)
N6 C8 C7 113.4(8)
C9 C8 C7 123.2(8)
C13 N9 C17 116.8(8)
C13 N9 Fe2 129.1(7)
C17 N9 Fe2 114.1(6)
C8 C9 C10 118.0(9)
C8 C9 H9 121.0
C10 C9 H9 121.0
C18 N10 N11 118.0(7)
C11 C10 C9 118.8(10)
C11 C10 H10 120.6
C9 C10 H10 120.6
C19 N11 N10 117.5(7)
C19 N11 Fe3 117.9(5)
N10 N11 Fe3 124.5(5)
C10 C11 C12 120.6(9)
C10 C11 H11 119.7
C12 C11 H11 119.7
C24 N12 C20 115.4(8)
C24 N12 Fe3 131.4(7)
C20 N12 Fe3 113.1(6)
N6 C12 C11 123.3(8)
N6 C12 H12 118.3
C11 C12 H12 118.3
C31 N13 N14 116.7(6)
N9 C13 C14 126.9(10)
N9 C13 H13 116.6
C14 C13 H13 116.6
N13 N14 C30 119.7(6)
N13 N14 Fe3 124.3(5)
C30 N14 Fe3 115.9(5)
C15 C14 C13 114.7(11)
C15 C14 H14 122.6
C13 C14 H14 122.6
C25 N15 C29 118.3(8)
C25 N15 Fe3 128.0(7)
C29 N15 Fe3 112.9(6)
C14 C15 C16 124.8(12)
C14 C15 H15 117.6
C16 C15 H15 117.6
C30 N16 N17 118.5(7)
C17 C16 C15 111.6(10)
C17 C16 H16 124.2
C15 C16 H16 124.2
C31 N17 N16 118.5(6)
C31 N17 Fe4 117.0(5)
N16 N17 Fe4 124.5(5)
N9 C17 C16 124.7(9)
N9 C17 C18 114.5(9)
C16 C17 C18 120.4(9)
C36 N18 C32 116.3(7)
C36 N18 Fe4 128.8(6)
C32 N18 Fe4 114.9(5)
N10 C18 N8 123.3(7)
N10 C18 C17 123.2(8)
N8 C18 C17 113.5(8)
C43 N19 N20 116.1(6)
N11 C19 N7 126.0(7)
N11 C19 C20 113.4(7)
N7 C19 C20 120.3(8)
N19 N20 C42 119.4(6)
N19 N20 Fe4 125.1(5)
C42 N20 Fe4 115.5(5)
C21 C20 N12 122.5(8)
C21 C20 C19 125.1(8)
N12 C20 C19 112.3(8)
C37 N21 C41 117.8(9)
C37 N21 Fe4 130.6(8)
C41 N21 Fe4 111.5(6)
C20 C21 C22 118.7(9)
C20 C21 H21 120.6
C22 C21 H21 120.6
N23 N22 C42 115.8(6)
C23 C22 C21 120.7(9)
C23 C22 H22 119.6
C21 C22 H22 119.6
N22 N23 C43 120.2(6)
N22 N23 Fe1 122.9(5)
C43 N23 Fe1 116.9(5)
C24 C23 C22 116.2(8)
C24 C23 H23 121.9
C22 C23 H23 121.9
C48 N24 C44 117.3(7)
C48 N24 Fe1 128.9(6)
C44 N24 Fe1 113.8(5)
N12 C24 C23 126.4(9)
N12 C24 H24 116.8
C23 C24 H24 116.8
C49 N25 Fe1 174.6(6)
N15 C25 C26 121.6(10)
N15 C25 H25 119.2
C26 C25 H25 119.2
C51 N26 Fe1 172.0(7)
C25 C26 C27 121.2(10)
C25 C26 H26 119.4
C27 C26 H26 119.4
C53 N27 Fe2 176.6(8)
C28 C27 C26 118.1(11)
C28 C27 H27 120.9
C26 C27 H27 120.9
C55 N28 Fe2 175.8(8)
C27 C28 C29 118.1(10)
C27 C28 H28 120.9
C29 C28 H28 120.9
C57 N29 Fe3 174.2(8)
N15 C29 C28 122.4(9)
N15 C29 C30 115.3(8)
C28 C29 C30 122.3(9)
C59 N30 Fe3 170.7(7)
N16 C30 N14 122.7(8)
N16 C30 C29 123.9(8)
N14 C30 C29 113.3(7)
C61 N31 Fe4 178.5(7)
N13 C31 N17 123.9(7)
N13 C31 C32 122.1(7)
N17 C31 C32 113.9(6)
C63 N32 Fe4 170.9(8)
C32 C33 C34 119.0(9)
C32 C33 H33 120.5
C34 C33 H33 120.5
C35 C34 C33 119.0(9)
C35 C34 H34 120.5
C33 C34 H34 120.5
C34 C35 C36 116.9(8)
C34 C35 H35 121.6
C36 C35 H35 121.6
N18 C36 C35 125.0(8)
N18 C36 H36 117.5
C35 C36 H36 117.5
C38 C37 N21 124.3(11)
C38 C37 H37 117.9
N21 C37 H37 117.9
C37 C38 C39 120.0(11)
C37 C38 H38 120.0
C39 C38 H38 120.0
C38 C39 C40 119.3(13)
C38 C39 H39 120.4
C40 C39 H39 120.4
C39 C40 C41 114.1(11)
C39 C40 H40 122.9
C41 C40 H40 122.9
N21 C41 C42 116.4(10)
N21 C41 C40 122.6(9)
C42 C41 C40 121.0(10)
N22 C42 N20 123.7(7)
N22 C42 C41 123.2(8)
N20 C42 C41 112.9(8)
N19 C43 N23 124.7(6)
N19 C43 C44 121.2(7)
N23 C43 C44 114.1(6)
C45 C44 N24 122.6(7)
C45 C44 C43 124.3(7)
N24 C44 C43 113.1(7)
C44 C45 C46 118.3(7)
C44 C45 H45 120.8
C46 C45 H45 120.8
C47 C46 C45 118.7(8)
C47 C46 H46 120.7
C45 C46 H46 120.7
C46 C47 C48 119.4(7)
C46 C47 H47 120.3
C48 C47 H47 120.3
N24 C48 C47 123.4(7)
N24 C48 H48 118.3
C47 C48 H48 118.3
N25 C49 C50 175.7(8)
C49 C50 H50A 109.5
C49 C50 H50B 109.5
H50A C50 H50B 109.5
C49 C50 H50C 109.5
H50A C50 H50C 109.5
H50B C50 H50C 109.5
N26 C51 C52 177.5(9)
C51 C52 H52A 109.5
C51 C52 H52B 109.5
H52A C52 H52B 109.5
C51 C52 H52C 109.5
H52A C52 H52C 109.5
H52B C52 H52C 109.5
N27 C53 C54 173.6(9)
C53 C54 H54A 109.5
C53 C54 H54B 109.5
H54A C54 H54B 109.5
C53 C54 H54C 109.5
H54A C54 H54C 109.5
H54B C54 H54C 109.5
N28 C55 C56 177.5(12)
C55 C56 H56A 109.5
C55 C56 H56B 109.5
H56A C56 H56B 109.5
C55 C56 H56C 109.5
H56A C56 H56C 109.5
H56B C56 H56C 109.5
N29 C57 C58 179.2(12)
N30 C59 C60 176.9(9)
C57 C58 H58A 109.5
C57 C58 H58B 109.5
H58A C58 H58B 109.5
C57 C58 H58C 109.5
H58A C58 H58C 109.5
H58B C58 H58C 109.5
C59 C60 H60A 109.5
C59 C60 H60B 109.5
H60A C60 H60B 109.5
C59 C60 H60C 109.5
H60A C60 H60C 109.5
H60B C60 H60C 109.5
N31 C61 C62 178.3(9)
C61 C62 H62A 109.5
C61 C62 H62B 109.5
H62A C62 H62B 109.5
C61 C62 H62C 109.5
H62A C62 H62C 109.5
H62B C62 H62C 109.5
N32 C63 C64 178.0(11)
C63 C64 H64A 109.5
C63 C64 H64B 109.5
H64A C64 H64B 109.5
C63 C64 H64C 109.5
H64A C64 H64C 109.5
H64B C64 H64C 109.5
N18 C32 C33 123.6(8)
N18 C32 C31 112.2(7)
C33 C32 C31 124.2(8)
C6 N4 N5 117.5(6)
N11 Fe3 N14 93.2(2)
N11 Fe3 N30 176.6(2)
N14 Fe3 N30 90.1(2)
N11 Fe3 N29 87.9(2)
N14 Fe3 N29 177.8(3)
N30 Fe3 N29 88.7(2)
N11 Fe3 N12 83.1(3)
N14 Fe3 N12 92.0(3)
N30 Fe3 N12 96.4(3)
N29 Fe3 N12 90.0(3)
N11 Fe3 N15 90.1(3)
N14 Fe3 N15 81.1(3)
N30 Fe3 N15 90.8(3)
N29 Fe3 N15 97.0(3)
N12 Fe3 N15 170.1(3)
F11 B3 F9 115.0(16)
F11 B3 F10 114.9(12)
F9 B3 F10 108.1(11)
F11 B3 F12 106.7(14)
F9 B3 F12 105.2(11)
F10 B3 F12 106.1(15)
C4 C3 C2 117.1(8)
C4 C3 H3 121.5
C2 C3 H3 121.5
C1 N3 C5 116.4(7)
C1 N3 Fe1 128.8(5)
C5 N3 Fe1 114.8(5)

loop_
_geom_bond_atom_site_label_1
_geom_bond_atom_site_label_2
_geom_bond_distance
Fe1 N2 1.893(5)
Fe1 N23 1.901(6)
Fe1 N26 1.936(6)
Fe1 N3 1.951(6)
Fe1 N25 1.954(6)
Fe1 N24 1.969(6)
B1 F1A 1.348(12)
B1 F3A 1.353(12)
B1 F2B 1.356(17)
B1 F4B 1.378(17)
B1 F4A 1.413(11)
B1 F3B 1.414(17)
B1 F1B 1.431(19)
B1 F2A 1.445(12)
C1 N3 1.302(9)
C1 C2 1.364(10)
C1 H1 0.9500
N1 C7 1.311(8)
N1 N2 1.345(7)
Fe2 N27 1.888(9)
Fe2 N5 1.900(6)
Fe2 N8 1.924(6)
Fe2 N6 1.940(7)
Fe2 N28 1.946(6)
Fe2 N9 1.963(7)
B2 F7 1.264(13)
B2 F8 1.357(12)
B2 F5 1.372(13)
B2 F6 1.409(12)
C2 C3 1.413(10)
C2 H2 0.9500
N2 C6 1.317(8)
Fe4 N17 1.887(6)
Fe4 N20 1.899(6)
Fe4 N21 1.922(7)
Fe4 N31 1.931(8)
Fe4 N18 1.950(7)
Fe4 N32 1.971(7)
B4 F13 1.19(3)
B4 F15 1.356(19)
B4 F16 1.417(17)
B4 F14 1.48(2)
C4 C5 1.363(10)
C4 C3 1.394(11)
C4 H4 0.9500
N5 C7 1.335(8)
N5 N4 1.337(8)
B5 F19 1.228(18)
B5 F17 1.38(2)
B5 F20 1.396(14)
B5 F18 1.429(16)
C5 N3 1.344(8)
C5 C6 1.455(10)
N6 C12 1.325(10)
N6 C8 1.365(9)
B6 F21 1.20(2)
B6 F24 1.254(18)
B6 F23 1.299(16)
B6 F22 1.489(19)
C6 N4 1.332(8)
N7 N8 1.324(8)
N7 C19 1.338(9)
B7 F28 1.176(19)
B7 F25 1.297(18)
B7 F27 1.33(2)
B7 F26 1.45(5)
C7 C8 1.442(10)
N8 C18 1.345(9)
B8 F31 1.219(16)
B8 F29 1.33(2)
B8 F32 1.352(16)
B8 F30 1.38(2)
C8 C9 1.367(11)
N9 C13 1.317(10)
N9 C17 1.340(10)
F9 B3 1.384(18)
C9 C10 1.371(12)
C9 H9 0.9500
N10 C18 1.307(9)
N10 N11 1.336(8)
F10 B3 1.432(14)
C10 C11 1.345(12)
C10 H10 0.9500
N11 C19 1.323(9)
N11 Fe3 1.860(7)
F11 B3 1.229(16)
C11 C12 1.348(12)
C11 H11 0.9500
N12 C24 1.334(10)
N12 C20 1.379(9)
N12 Fe3 1.953(7)
F12 B3 1.443(19)
C12 H12 0.9500
N13 C31 1.308(8)
N13 N14 1.336(8)
C13 C14 1.358(13)
C13 H13 0.9500
N14 C30 1.342(9)
N14 Fe3 1.926(5)
C14 C15 1.332(15)
C14 H14 0.9500
N15 C25 1.330(10)
N15 C29 1.362(10)
N15 Fe3 1.960(8)
C15 C16 1.454(14)
C15 H15 0.9500
N16 C30 1.282(9)
N16 N17 1.346(8)
C16 C17 1.403(12)
C16 H16 0.9500
N17 C31 1.324(9)
C17 C18 1.430(11)
N18 C36 1.293(10)
N18 C32 1.346(9)
N19 C43 1.320(8)
N19 N20 1.336(8)
C19 C20 1.479(11)
N20 C42 1.348(9)
C20 C21 1.358(11)
N21 C37 1.333(10)
N21 C41 1.380(11)
C21 C22 1.383(12)
C21 H21 0.9500
N22 N23 1.325(7)
N22 C42 1.341(9)
C22 C23 1.375(12)
C22 H22 0.9500
N23 C43 1.330(8)
C23 C24 1.362(12)
C23 H23 0.9500
N24 C48 1.319(9)
N24 C44 1.363(9)
C24 H24 0.9500
N25 C49 1.111(8)
C25 C26 1.349(13)
C25 H25 0.9500
N26 C51 1.115(9)
C26 C27 1.388(14)
C26 H26 0.9500
N27 C53 1.176(10)
C27 C28 1.373(12)
C27 H27 0.9500
N28 C55 1.075(9)
C28 C29 1.387(12)
C28 H28 0.9500
N29 C57 1.138(9)
N29 Fe3 1.948(7)
C29 C30 1.414(11)
N30 C59 1.169(9)
N30 Fe3 1.944(7)
N31 C61 1.135(10)
C31 C32 1.464(10)
N32 C63 1.106(8)
C33 C32 1.361(11)
C33 C34 1.379(11)
C33 H33 0.9500
C34 C35 1.363(10)
C34 H34 0.9500
C35 C36 1.411(11)
C35 H35 0.9500
C36 H36 0.9500
C37 C38 1.311(14)
C37 H37 0.9500
C38 C39 1.405(18)
C38 H38 0.9500
C39 C40 1.431(15)
C39 H39 0.9500
C40 C41 1.433(14)
C40 H40 0.9500
C41 C42 1.385(11)
C43 C44 1.466(10)
C44 C45 1.363(10)
C45 C46 1.412(10)
C45 H45 0.9500
C46 C47 1.347(10)
C46 H46 0.9500
C47 C48 1.377(10)
C47 H47 0.9500
C48 H48 0.9500
C49 C50 1.462(10)
C50 H50A 0.9800
C50 H50B 0.9800
C50 H50C 0.9800
C51 C52 1.517(12)
C52 H52A 0.9800
C52 H52B 0.9800
C52 H52C 0.9800
C53 C54 1.435(12)
C54 H54A 0.9800
C54 H54B 0.9800
C54 H54C 0.9800
C55 C56 1.527(11)
C56 H56A 0.9800
C56 H56B 0.9800
C56 H56C 0.9800
C57 C58 1.445(11)
C59 C60 1.430(12)
C58 H58A 0.9800
C58 H58B 0.9800
C58 H58C 0.9800
C60 H60A 0.9800
C60 H60B 0.9800
C60 H60C 0.9800
C61 C62 1.446(12)
C62 H62A 0.9800
C62 H62B 0.9800
C62 H62C 0.9800
C63 C64 1.431(11)
C64 H64A 0.9800
C64 H64B 0.9800
C64 H64C 0.9800
C3 H3 0.9500

loop_
_platon_squeeze_void_nr
_platon_squeeze_void_average_x
_platon_squeeze_void_average_y
_platon_squeeze_void_average_z
_platon_squeeze_void_volume
_platon_squeeze_void_count_electrons
_platon_squeeze_void_content
1 0.000 0.000 -0.003 1472 486 ' '
